data_7209463
loop_
_publ_author_name
'Krebs, B.'
'Kueper, J.'
'Kuchinke, J.'

_publ_section_title
;
 Novel thioborates of cesium: Cs3 B S3 and Li2 Cs B S3
;
_journal_name_full
;
Zeitschrift fuer Naturforschung, Teil B. Anorganische Chemie, Organische
 Chemie (42,1987-)
;
_journal_page_first 1433
_journal_page_last 1438
_journal_volume 57
_journal_year 2002
_chemical_formula_sum 'B Cs Li2 S3'
_chemical_name_systematic 'Li2 Cs (B S3)'
_space_group_IT_number 62
_symmetry_space_group_name_Hall '-P 2ac 2n'
_symmetry_space_group_name_H-M 'P n m a'
_cell_angle_alpha 90
_cell_angle_beta 90
_cell_angle_gamma 90
_cell_formula_units_Z 4
_cell_length_a 10.004
_cell_length_b 8
_cell_length_c 8.082
_cell_volume 646.819
_citation_journal_id_ASTM ZNBSEN
_cod_data_source_file boron0-1_176.cif
_cod_data_source_block B1Cs1Li2S3
_cod_original_cell_volume 646.8186
_cod_original_formula_sum 'B1 Cs1 Li2 S3'
_cod_database_code 7209463

loop_
_symmetry_equiv_pos_as_xyz
x,y,z
-x+1/2,-y,z+1/2
x+1/2,-y+1/2,-z+1/2
-x,y+1/2,-z
-x,-y,-z
x-1/2,y,-z-1/2
-x-1/2,y-1/2,z-1/2
x,-y-1/2,z

loop_
_atom_site_label
_atom_site_type_symbol
_atom_site_fract_x
_atom_site_fract_y
_atom_site_fract_z
_atom_site_occupancy
_atom_site_U_iso_or_equiv
S1 S-2 0.04087 0.25 1.01155 1 0.0
S2 S-2 0.2282 0.45113 0.77414 1 0.0
B1 B+3 0.167 0.25 0.8427 1 0.0
Cs1 Cs+1 0.00561 0.75 0.55947 1 0.0
Li1 Li+1 0.3671 0.4594 0.5373 1 0.0
